data_2106231
loop_
_publ_author_name
'Ahmed, A.H.M.'
'Dent Glasser, L.S.'

_publ_section_title
;
 Barium aluminate hydrates. II. The crystal structure of Ba2 (Al2 (O H)10)
;
_journal_name_full 'Acta Crystallographica B (24,1968-38,1982)'
_journal_page_first 867
_journal_page_last 871
_journal_volume 26
_journal_year 1970
_chemical_formula_sum 'Al2 Ba2 H10 O10'
_chemical_name_systematic 'Ba2 (Al2 (O H)10)'
_space_group_IT_number 2
_symmetry_space_group_name_Hall '-P 1'
_symmetry_space_group_name_H-M 'P -1'
_cell_angle_alpha 90.07
_cell_angle_beta 98.42
_cell_angle_gamma 109.6
_cell_formula_units_Z 1
_cell_length_a 6.704
_cell_length_b 5.758
_cell_length_c 6.179
_cell_volume 221.953
_citation_journal_id_ASTM ACBCAR
_cod_data_source_file Ahmed_ACBCAR_1970_1783.cif
_cod_data_source_block H10Al2Ba2O10
_cod_original_cell_volume 221.9525
_cod_original_formula_sum 'H10 Al2 Ba2 O10'
_cod_database_code 2106231
_cod_depositor_comments
;
 Marking attached hydrogen atoms.

 Antanas Vaitkus,
 2017-08-02
;

loop_
_symmetry_equiv_pos_as_xyz
x,y,z
-x,-y,-z

loop_
_atom_site_label
_atom_site_type_symbol
_atom_site_fract_x
_atom_site_fract_y
_atom_site_fract_z
_atom_site_occupancy
_atom_site_U_iso_or_equiv
_atom_site_attached_hydrogens
Al1 Al+3 0.318 0.346 0.826 1 0.0 0
Ba1 Ba+2 0.037 0.2761 0.2943 1 0.0 0
O1 O-2 0.278 0.084 0.029 1 0.0 1
O2 O-2 0.306 0.141 0.591 1 0.0 1
O3 O-2 0.339 0.618 0.653 1 0.0 1
O4 O-2 0.018 0.294 0.768 1 0.0 1
O5 O-2 0.63 0.431 0.911 1 0.0 1
